data_1011244
loop_
_publ_author_name
'Machatschki, F'

_publ_section_title 'Kristallstruktur von Hauyn und Nosean'
_journal_coden_ASTM ZMGPAS
_journal_name_full
;
Zentralblatt fuer Mineralogie und Geologie, A
;
_journal_page_first 136
_journal_page_last 144
_journal_volume 1934
_journal_year 1934
_chemical_compound_source
;
from Niedermendig, Laacher See, Eifel, Germany
;
_chemical_formula_structural 'Na6 Ca2 Al6 Si6 O24 (S O4)2'
_chemical_formula_sum 'Al6 Ca2 Na6 O32 S2 Si6'
_chemical_name_mineral Hauyne
_chemical_name_systematic
;
Hexasodium dicalcium hexaaluminium hexasilicate disulfate *
;
_space_group_IT_number 218
_symmetry_cell_setting cubic
_symmetry_Int_Tables_number 218
_symmetry_space_group_name_Hall 'P -4n 2 3'
_symmetry_space_group_name_H-M 'P -4 3 n'
_cell_angle_alpha 90
_cell_angle_beta 90
_cell_angle_gamma 90
_cell_formula_units_Z 1
_cell_length_a 9.1
_cell_length_b 9.1
_cell_length_c 9.1
_cell_volume 753.6
_exptl_crystal_density_meas 2.4
_cod_database_code 1011244

loop_
_symmetry_equiv_pos_as_xyz
x,y,z
y,z,x
z,x,y
-x,y,-z
-y,z,-x
-z,x,-y
x,-y,-z
y,-z,-x
z,-x,-y
-x,-y,z
-y,-z,x
-z,-x,y
1/2+x,1/2+z,1/2+y
1/2+y,1/2+x,1/2+z
1/2+z,1/2+y,1/2+x
1/2-x,1/2-z,1/2+y
1/2-y,1/2-x,1/2+z
1/2-z,1/2-y,1/2+x
1/2+x,1/2-z,1/2-y
1/2+y,1/2-x,1/2-z
1/2+z,1/2-y,1/2-x
1/2-x,1/2+z,1/2-y
1/2-y,1/2+x,1/2-z
1/2-z,1/2+y,1/2-x

loop_
_atom_site_label
_atom_site_type_symbol
_atom_site_symmetry_multiplicity
_atom_site_Wyckoff_symbol
_atom_site_fract_x
_atom_site_fract_y
_atom_site_fract_z
_atom_site_occupancy
_atom_site_attached_hydrogens
_atom_site_calc_flag
Na1 Na1+ 8 e 0.222(3) 0.222(3) 0.222(3) 0.75 0 d
Ca1 Ca2+ 8 e 0.222(3) 0.222(3) 0.222(3) 0.25 0 d
Al1 Al3+ 6 c 0.5 0. 0.25 1. 0 d
Si1 Si4+ 6 d 0. 0.5 0.25 1. 0 d
S1 S6+ 2 a 0. 0. 0. 1. 0 d
O1 O2- 8 e 0.900(3) 0.900(3) 0.900(3) 1. 0 d
O2 O2- 24 i 0.136(6) 0.475(6) 0.147(6) 1. 0 d

loop_
_atom_type_symbol
_atom_type_oxidation_number
Na1+ 1.000
Ca2+ 2.000
Al3+ 3.000
Si4+ 4.000
S6+ 6.000
O2- -2.000
